data_1564142
loop_
_publ_author_name
'Berti, Beatrice'
'Bortoluzzi, Marco'
'Ceriotti, Alessandro'
'Cesari, Cristiana'
'Femoni, Cristina'
'Carmela Iapalucci, Maria'
'Zacchini, Stefano'

_publ_section_title
;
 Further insights into platinum carbonyl Chini clusters
;
_journal_name_full 'Inorganica Chimica Acta'
_journal_page_first 119904
_journal_paper_doi 10.1016/j.ica.2020.119904
_journal_volume 512
_journal_year 2020
_chemical_formula_sum 'C118 H117 N13 O Pt9'
_chemical_formula_weight 3489.05
_space_group_crystal_system triclinic
_space_group_IT_number 2
_space_group_name_Hall '-P 1'
_space_group_name_H-M_alt 'P -1'
_atom_sites_solution_hydrogens geom
_audit_creation_method SHELXL-2014/7
_cell_angle_alpha 101.111(6)
_cell_angle_beta 92.914(6)
_cell_angle_gamma 117.372(5)
_cell_formula_units_Z 2
_cell_length_a 14.907(3)
_cell_length_b 15.808(3)
_cell_length_c 27.254(5)
_cell_measurement_reflns_used 9526
_cell_measurement_temperature 100(2)
_cell_measurement_theta_max 27.481
_cell_measurement_theta_min 2.362
_cell_volume 5524.3(19)
_computing_cell_refinement 'APEX2 (Bruker AXS, 2006)'
_computing_data_collection 'APEX2 (Bruker AXS, 2006)'
_computing_data_reduction 'SAINT (Bruker AXS, 2004)'
_computing_molecular_graphics 'SCHAKAL99 (Keller, 1999)'
_computing_publication_material 'XCIF (Bruker AXS, 2001)'
_computing_structure_refinement 'SHELXL-2014/7 (Sheldrick, 2014)'
_computing_structure_solution 'SHELXL-2014/7 (Sheldrick, 2014)'
_diffrn_ambient_temperature 100(2)
_diffrn_measured_fraction_theta_full 0.962
_diffrn_measured_fraction_theta_max 0.962
_diffrn_measurement_device_type 'PHOTON2 area detector'
_diffrn_measurement_method 'phi and omega scans'
_diffrn_radiation_type MoK\a
_diffrn_radiation_wavelength 0.71073
_diffrn_reflns_av_R_equivalents 0.1218
_diffrn_reflns_av_unetI/netI 0.0983
_diffrn_reflns_Laue_measured_fraction_full 0.962
_diffrn_reflns_Laue_measured_fraction_max 0.962
_diffrn_reflns_limit_h_max 17
_diffrn_reflns_limit_h_min -17
_diffrn_reflns_limit_k_max 18
_diffrn_reflns_limit_k_min -18
_diffrn_reflns_limit_l_max 32
_diffrn_reflns_limit_l_min -32
_diffrn_reflns_number 82444
_diffrn_reflns_point_group_measured_fraction_full 0.962
_diffrn_reflns_point_group_measured_fraction_max 0.962
_diffrn_reflns_theta_full 25.000
_diffrn_reflns_theta_max 25.000
_diffrn_reflns_theta_min 1.559
_diffrn_source 'fine-focus sealed tube'
_exptl_absorpt_coefficient_mu 11.401
_exptl_absorpt_correction_T_max 0.0943
_exptl_absorpt_correction_T_min 0.0284
_exptl_absorpt_correction_type empirical
_exptl_absorpt_process_details
;
 Data were corrected for Lorentz polarization and absorption
 effects (empirical absorption corrections SADABS).
 R(int) = 0.1817 (selected reflections only, before parameter refinement)
 R(int) = 0.0950 (selected reflections only, after parameter refinement)
;
_exptl_crystal_colour black
_exptl_crystal_density_diffrn 2.098
_exptl_crystal_description plate
_exptl_crystal_F_000 3252
_exptl_crystal_size_max 0.220
_exptl_crystal_size_mid 0.180
_exptl_crystal_size_min 0.110
_refine_diff_density_max 4.960
_refine_diff_density_min -6.637
_refine_diff_density_rms 0.575
_refine_ls_extinction_coef .
_refine_ls_extinction_method none
_refine_ls_goodness_of_fit_ref 1.265
_refine_ls_hydrogen_treatment constr
_refine_ls_matrix_type full
_refine_ls_number_parameters 1175
_refine_ls_number_reflns 18730
_refine_ls_number_restraints 1063
_refine_ls_restrained_S_all 1.231
_refine_ls_R_factor_all 0.1949
_refine_ls_R_factor_gt 0.1534
_refine_ls_shift/su_max 0.002
_refine_ls_shift/su_mean 0.000
_refine_ls_structure_factor_coef Fsqd
_refine_ls_weighting_details 'w=1/[\s^2^(Fo^2^)+2191.4321P] where P=(Fo^2^+2Fc^2^)/3'
_refine_ls_weighting_scheme calc
_refine_ls_wR_factor_gt 0.3457
_refine_ls_wR_factor_ref 0.3708
_reflns_Friedel_coverage 0.000
_reflns_Friedel_fraction_full .
_reflns_Friedel_fraction_max .
_reflns_number_gt 13623
_reflns_number_total 18730
_reflns_threshold_expression 'I > 2\s(I)'
_cod_data_source_file 6.cif
_cod_data_source_block 6
_cod_original_cell_volume 5524.3(18)
_cod_database_code 1564142
_shelx_shelxl_version_number 2014/7
_shelx_space_group_comment
;
The symmetry employed for this shelxl refinement is uniquely defined
by the following loop, which should always be used as a source of
symmetry information in preference to the above space-group names.
They are only intended as comments.
;
_shelx_estimated_absorpt_t_min 0.188
_shelx_estimated_absorpt_t_max 0.367

loop_
_space_group_symop_operation_xyz
'x, y, z'
'-x, -y, -z'

loop_
_atom_site_label
_atom_site_type_symbol
_atom_site_fract_x
_atom_site_fract_y
_atom_site_fract_z
_atom_site_U_iso_or_equiv
_atom_site_adp_type
_atom_site_occupancy
_atom_site_site_symmetry_order
_atom_site_calc_flag
_atom_site_refinement_flags_posn
_atom_site_refinement_flags_adp
_atom_site_refinement_flags_occupancy
_atom_site_disorder_assembly
_atom_site_disorder_group
Pt1 Pt 0.53327(14) 0.74982(13) 0.25152(7) 0.0202(4) Uani 1 1 d . . . . .
Pt2 Pt 0.73188(14) 0.84252(14) 0.29336(8) 0.0274(5) Uani 1 1 d . . . . .
Pt3 Pt 0.66621(16) 0.68424(14) 0.21342(9) 0.0370(6) Uani 1 1 d . . . . .
Pt4 Pt 0.47373(15) 0.55132(14) 0.21101(8) 0.0279(5) Uani 1 1 d . . . . .
Pt5 Pt 0.39507(14) 0.61887(13) 0.29099(7) 0.0231(4) Uani 1 1 d . . . . .
Pt6 Pt 0.56996(15) 0.79308(14) 0.35482(7) 0.0253(4) Uani 1 1 d . . . . .
Pt7 Pt 0.59790(14) 0.64586(13) 0.30699(8) 0.0255(4) Uani 1 1 d . . . . .
Pt8 Pt 0.67265(15) 0.87876(14) 0.20673(8) 0.0295(5) Uani 1 1 d . . . . .
Pt9 Pt 0.33740(14) 0.64821(14) 0.20176(8) 0.0262(4) Uani 1 1 d . . . . .
C1 C 0.600(5) 0.693(5) 0.385(2) 0.048(12) Uani 1 1 d . U . . .
O1 O 0.615(4) 0.674(3) 0.4181(16) 0.058(10) Uani 1 1 d . U . . .
N1 N 0.468(4) 0.766(4) 0.161(2) 0.056(8) Uani 1 1 d . U . . .
C11 C 0.520(5) 0.776(5) 0.194(3) 0.057(9) Uani 1 1 d . U . . .
C12 C 0.451(4) 0.782(3) 0.1125(12) 0.061(7) Uani 1 1 d G U . . .
C13 C 0.444(4) 0.864(3) 0.1074(13) 0.061(8) Uani 1 1 d DG U . . .
C14 C 0.424(4) 0.876(3) 0.0595(16) 0.062(8) Uani 1 1 d G U . . .
H14 H 0.4184 0.9321 0.0560 0.074 Uiso 1 1 calc R U . . .
C15 C 0.411(4) 0.805(3) 0.0167(12) 0.063(9) Uani 1 1 d G U . . .
H15 H 0.3976 0.8129 -0.0161 0.075 Uiso 1 1 calc R U . . .
C16 C 0.419(4) 0.723(3) 0.0218(13) 0.064(8) Uani 1 1 d G U . . .
H16 H 0.4105 0.6743 -0.0075 0.077 Uiso 1 1 calc R U . . .
C17 C 0.439(4) 0.711(3) 0.0697(16) 0.064(8) Uani 1 1 d DG U . . .
C18 C 0.454(6) 0.938(4) 0.1546(18) 0.061(12) Uani 1 1 d D U . . .
H18A H 0.4471 0.9918 0.1450 0.091 Uiso 1 1 calc R U . . .
H18B H 0.4008 0.9062 0.1744 0.091 Uiso 1 1 calc R U . . .
H18C H 0.5216 0.9648 0.1750 0.091 Uiso 1 1 calc R U . . .
C19 C 0.448(6) 0.621(4) 0.074(3) 0.069(13) Uani 1 1 d D U . . .
H19A H 0.4620 0.6228 0.1095 0.103 Uiso 1 1 calc R U . . .
H19B H 0.3836 0.5621 0.0577 0.103 Uiso 1 1 calc R U . . .
H19C H 0.5039 0.6205 0.0566 0.103 Uiso 1 1 calc R U . . .
N2 N 0.139(4) 0.599(4) 0.133(2) 0.048(7) Uani 1 1 d . U . . .
C21 C 0.213(4) 0.617(4) 0.157(2) 0.043(8) Uani 1 1 d . U . . .
C22 C 0.049(2) 0.583(3) 0.1121(16) 0.051(7) Uani 1 1 d G U . . .
C23 C 0.039(2) 0.602(3) 0.0649(16) 0.056(8) Uani 1 1 d DG U . . .
C24 C -0.056(3) 0.581(3) 0.0414(13) 0.058(8) Uani 1 1 d G U . . .
H24 H -0.0626 0.5941 0.0091 0.070 Uiso 1 1 calc R U . . .
C25 C -0.141(2) 0.541(3) 0.0649(15) 0.058(8) Uani 1 1 d G U . . .
H25 H -0.2064 0.5271 0.0488 0.070 Uiso 1 1 calc R U . . .
C26 C -0.131(2) 0.522(3) 0.1121(15) 0.056(8) Uani 1 1 d G U . . .
H26 H -0.1898 0.4952 0.1282 0.067 Uiso 1 1 calc R U . . .
C27 C -0.036(3) 0.543(3) 0.1357(13) 0.055(8) Uani 1 1 d DG U . . .
C28 C 0.135(3) 0.647(5) 0.041(3) 0.059(12) Uani 1 1 d D U . . .
H28A H 0.1937 0.6563 0.0636 0.089 Uiso 1 1 calc R U . . .
H28B H 0.1263 0.6041 0.0084 0.089 Uiso 1 1 calc R U . . .
H28C H 0.1464 0.7113 0.0365 0.089 Uiso 1 1 calc R U . . .
C29 C -0.003(4) 0.532(5) 0.1861(16) 0.068(13) Uani 1 1 d D U . . .
H29A H 0.0709 0.5544 0.1905 0.102 Uiso 1 1 calc R U . . .
H29B H -0.0177 0.5719 0.2133 0.102 Uiso 1 1 calc DR U . . .
H29C H -0.0398 0.4630 0.1872 0.102 Uiso 1 1 calc DR U . . .
N3 N 0.292(4) 0.356(3) 0.1581(19) 0.045(7) Uani 1 1 d . U . . .
C31 C 0.357(5) 0.426(4) 0.179(2) 0.043(8) Uani 1 1 d . U . . .
C32 C 0.203(2) 0.270(2) 0.1348(16) 0.050(7) Uani 1 1 d G U . . .
C33 C 0.126(3) 0.276(2) 0.1074(17) 0.054(7) Uani 1 1 d DG U . . .
C34 C 0.035(3) 0.192(3) 0.0850(16) 0.056(8) Uani 1 1 d G U . . .
H34 H -0.0175 0.1959 0.0663 0.067 Uiso 1 1 calc R U . . .
C35 C 0.021(2) 0.101(2) 0.0902(17) 0.058(8) Uani 1 1 d G U . . .
H35 H -0.0407 0.0430 0.0749 0.069 Uiso 1 1 calc R U . . .
C36 C 0.099(3) 0.095(2) 0.1176(17) 0.056(8) Uani 1 1 d G U . . .
H36 H 0.0891 0.0328 0.1211 0.068 Uiso 1 1 calc R U . . .
C37 C 0.189(3) 0.180(3) 0.1400(16) 0.055(7) Uani 1 1 d DG U . . .
C38 C 0.138(5) 0.373(3) 0.099(3) 0.063(13) Uani 1 1 d D U . . .
H38A H 0.2049 0.4263 0.1168 0.095 Uiso 1 1 calc R U . . .
H38B H 0.1330 0.3700 0.0628 0.095 Uiso 1 1 calc R U . . .
H38C H 0.0838 0.3845 0.1125 0.095 Uiso 1 1 calc R U . . .
C39 C 0.275(3) 0.178(4) 0.171(2) 0.058(12) Uani 1 1 d D U . . .
H39A H 0.3321 0.2451 0.1833 0.086 Uiso 1 1 calc R U . . .
H39B H 0.2506 0.1509 0.2001 0.086 Uiso 1 1 calc DR U . . .
H39C H 0.2992 0.1372 0.1501 0.086 Uiso 1 1 calc R U . . .
N4 N 0.608(4) 0.483(3) 0.1544(19) 0.044(7) Uani 1 1 d . U . . .
C41 C 0.591(4) 0.544(4) 0.180(2) 0.042(8) Uani 1 1 d . U . . .
C42 C 0.552(3) 0.3826(19) 0.1354(14) 0.046(7) Uani 1 1 d G U . . .
C43 C 0.480(3) 0.345(2) 0.0917(14) 0.050(7) Uani 1 1 d DG U . . .
C44 C 0.429(3) 0.244(3) 0.0703(12) 0.054(8) Uani 1 1 d G U . . .
H44 H 0.3797 0.2181 0.0404 0.065 Uiso 1 1 calc R U . . .
C45 C 0.449(3) 0.1814(19) 0.0927(14) 0.056(8) Uani 1 1 d G U . . .
H45 H 0.4139 0.1127 0.0781 0.067 Uiso 1 1 calc R U . . .
C46 C 0.521(3) 0.219(2) 0.1365(14) 0.053(8) Uani 1 1 d G U . . .
H46 H 0.5348 0.1767 0.1518 0.064 Uiso 1 1 calc R U . . .
C47 C 0.573(3) 0.320(3) 0.1578(12) 0.050(7) Uani 1 1 d DG U . . .
C48 C 0.461(5) 0.413(4) 0.066(2) 0.059(12) Uani 1 1 d D U . . .
H48A H 0.5032 0.4809 0.0862 0.089 Uiso 1 1 calc R U . . .
H48B H 0.4786 0.4068 0.0321 0.089 Uiso 1 1 calc R U . . .
H48C H 0.3885 0.3957 0.0642 0.089 Uiso 1 1 calc R U . . .
C49 C 0.646(4) 0.362(4) 0.2068(16) 0.056(12) Uani 1 1 d D U . . .
H49A H 0.6754 0.4335 0.2161 0.084 Uiso 1 1 calc R U . . .
H49B H 0.6102 0.3344 0.2336 0.084 Uiso 1 1 calc R U . . .
H49C H 0.7016 0.3450 0.2025 0.084 Uiso 1 1 calc R U . . .
N5 N 0.686(4) 0.510(4) 0.325(2) 0.051(7) Uani 1 1 d . U . . .
C51 C 0.649(4) 0.559(4) 0.316(3) 0.048(9) Uani 1 1 d . U . . .
C52 C 0.744(3) 0.471(3) 0.3288(18) 0.054(7) Uani 1 1 d G U . . .
C53 C 0.713(2) 0.390(3) 0.3496(18) 0.056(8) Uani 1 1 d DG U . . .
C54 C 0.774(3) 0.344(3) 0.3505(18) 0.060(8) Uani 1 1 d G U . . .
H54 H 0.7526 0.2886 0.3647 0.072 Uiso 1 1 calc R U . . .
C55 C 0.864(3) 0.379(3) 0.3305(18) 0.060(8) Uani 1 1 d G U . . .
H55 H 0.9052 0.3474 0.3310 0.072 Uiso 1 1 calc R U . . .
C56 C 0.895(3) 0.460(3) 0.3096(18) 0.063(8) Uani 1 1 d G U . . .
H56 H 0.9566 0.4834 0.2960 0.075 Uiso 1 1 calc R U . . .
C57 C 0.835(3) 0.505(3) 0.3088(18) 0.060(8) Uani 1 1 d DG U . . .
C58 C 0.612(3) 0.351(4) 0.369(3) 0.056(11) Uani 1 1 d D U . . .
H58A H 0.5815 0.3930 0.3650 0.084 Uiso 1 1 calc R U . . .
H58B H 0.5664 0.2839 0.3489 0.084 Uiso 1 1 calc R U . . .
H58C H 0.6232 0.3512 0.4045 0.084 Uiso 1 1 calc R U . . .
C59 C 0.867(5) 0.601(3) 0.293(3) 0.075(14) Uani 1 1 d D U . . .
H59A H 0.8129 0.6188 0.2958 0.113 Uiso 1 1 calc R U . . .
H59B H 0.9298 0.6523 0.3161 0.113 Uiso 1 1 calc R U . . .
H59C H 0.8811 0.5928 0.2586 0.113 Uiso 1 1 calc R U . . .
N6 N 0.618(3) 0.949(3) 0.4523(17) 0.035(6) Uani 1 1 d . U . . .
C61 C 0.599(4) 0.890(4) 0.418(2) 0.034(8) Uani 1 1 d . U . . .
C62 C 0.628(3) 1.015(2) 0.4948(10) 0.037(6) Uani 1 1 d G U . . .
C63 C 0.644(3) 1.108(2) 0.4924(10) 0.039(7) Uani 1 1 d DG U . . .
C64 C 0.646(3) 1.1730(18) 0.5354(13) 0.040(7) Uani 1 1 d G U . . .
H64 H 0.6568 1.2366 0.5337 0.048 Uiso 1 1 calc R U . . .
C65 C 0.630(3) 1.145(2) 0.5807(10) 0.041(7) Uani 1 1 d G U . . .
H65 H 0.6310 1.1887 0.6101 0.049 Uiso 1 1 calc R U . . .
C66 C 0.614(3) 1.052(2) 0.5832(10) 0.040(7) Uani 1 1 d G U . . .
H66 H 0.6032 1.0321 0.6142 0.049 Uiso 1 1 calc R U . . .
C67 C 0.612(3) 0.9870(19) 0.5402(13) 0.040(7) Uani 1 1 d DG U . . .
C68 C 0.651(4) 1.129(4) 0.4406(14) 0.045(11) Uani 1 1 d D U . . .
H68A H 0.6628 1.1958 0.4429 0.068 Uiso 1 1 calc R U . . .
H68B H 0.7080 1.1219 0.4274 0.068 Uiso 1 1 calc R U . . .
H68C H 0.5870 1.0820 0.4177 0.068 Uiso 1 1 calc R U . . .
C69 C 0.600(4) 0.889(3) 0.544(2) 0.045(11) Uani 1 1 d D U . . .
H69A H 0.6007 0.8519 0.5109 0.068 Uiso 1 1 calc R U . . .
H69B H 0.6566 0.8983 0.5686 0.068 Uiso 1 1 calc R U . . .
H69C H 0.5350 0.8516 0.5556 0.068 Uiso 1 1 calc R U . . .
N7 N 0.492(3) 0.915(3) 0.3095(15) 0.026(6) Uani 1 1 d . U . . .
C71 C 0.518(3) 0.853(3) 0.3054(17) 0.021(6) Uani 1 1 d . U . . .
C72 C 0.469(2) 0.982(2) 0.2911(13) 0.031(5) Uani 1 1 d G U . . .
C73 C 0.365(2) 0.9489(18) 0.2781(14) 0.038(6) Uani 1 1 d DG U . . .
C74 C 0.3321(17) 1.007(2) 0.2584(15) 0.045(7) Uani 1 1 d G U . . .
H74 H 0.2610 0.9839 0.2495 0.054 Uiso 1 1 calc R U . . .
C75 C 0.403(3) 1.097(2) 0.2517(14) 0.048(7) Uani 1 1 d G U . . .
H75 H 0.3805 1.1365 0.2382 0.057 Uiso 1 1 calc R U . . .
C76 C 0.507(2) 1.1302(19) 0.2647(15) 0.048(7) Uani 1 1 d G U . . .
H76 H 0.5557 1.1921 0.2601 0.058 Uiso 1 1 calc R U . . .
C77 C 0.5402(17) 1.073(2) 0.2844(14) 0.040(7) Uani 1 1 d DG U . . .
C78 C 0.289(3) 0.848(2) 0.2804(18) 0.025(8) Uani 1 1 d D U . . .
H78A H 0.3244 0.8175 0.2952 0.038 Uiso 1 1 calc R U . . .
H78B H 0.2390 0.8517 0.3015 0.038 Uiso 1 1 calc R U . . .
H78C H 0.2540 0.8088 0.2462 0.038 Uiso 1 1 calc R U . . .
C79 C 0.647(2) 1.086(3) 0.296(2) 0.032(9) Uani 1 1 d D U . . .
H79A H 0.6438 1.0323 0.3095 0.048 Uiso 1 1 calc R U . . .
H79B H 0.6765 1.0866 0.2645 0.048 Uiso 1 1 calc R U . . .
H79C H 0.6893 1.1489 0.3206 0.048 Uiso 1 1 calc R U . . .
N8 N 0.741(4) 1.018(4) 0.138(2) 0.056(8) Uani 1 1 d . U . . .
C81 C 0.722(5) 0.968(5) 0.163(3) 0.056(9) Uani 1 1 d . U . . .
C82 C 0.767(4) 1.092(2) 0.1124(14) 0.062(8) Uani 1 1 d G U . . .
C83 C 0.765(3) 1.089(2) 0.0611(14) 0.065(8) Uani 1 1 d DG U . . .
C84 C 0.790(3) 1.174(3) 0.0447(12) 0.069(9) Uani 1 1 d G U . . .
H84 H 0.7893 1.1722 0.0096 0.082 Uiso 1 1 calc R U . . .
C85 C 0.816(4) 1.261(3) 0.0796(15) 0.072(9) Uani 1 1 d G U . . .
H85 H 0.8331 1.3195 0.0684 0.086 Uiso 1 1 calc R U . . .
C86 C 0.818(3) 1.264(2) 0.1309(14) 0.071(9) Uani 1 1 d G U . . .
H86 H 0.8354 1.3238 0.1548 0.086 Uiso 1 1 calc R U . . .
C87 C 0.793(3) 1.179(3) 0.1473(12) 0.070(8) Uani 1 1 d DG U . . .
C88 C 0.715(6) 0.981(3) 0.035(3) 0.074(14) Uani 1 1 d D U . . .
H88A H 0.7110 0.9728 -0.0016 0.112 Uiso 1 1 calc R U . . .
H88B H 0.7551 0.9519 0.0468 0.112 Uiso 1 1 calc R U . . .
H88C H 0.6457 0.9479 0.0434 0.112 Uiso 1 1 calc R U . . .
C89 C 0.832(6) 1.207(6) 0.2034(14) 0.077(14) Uani 1 1 d D U . . .
H89A H 0.8149 1.1478 0.2154 0.116 Uiso 1 1 calc R U . . .
H89B H 0.9064 1.2491 0.2096 0.116 Uiso 1 1 calc R U . . .
H89C H 0.8000 1.2430 0.2217 0.116 Uiso 1 1 calc R U . . .
N9 N 0.879(3) 1.019(3) 0.2642(17) 0.035(6) Uani 1 1 d . U . . .
C91 C 0.806(4) 0.947(4) 0.256(2) 0.033(7) Uani 1 1 d . U . . .
C92 C 0.963(2) 1.063(3) 0.3056(12) 0.042(6) Uani 1 1 d G U . . .
C93 C 0.956(2) 1.100(3) 0.3550(15) 0.045(7) Uani 1 1 d DG U . . .
C94 C 1.038(3) 1.136(3) 0.3935(11) 0.052(8) Uani 1 1 d G U . . .
H94 H 1.0334 1.1605 0.4273 0.063 Uiso 1 1 calc R U . . .
C95 C 1.128(2) 1.136(3) 0.3825(13) 0.060(8) Uani 1 1 d G U . . .
H95 H 1.1849 1.1603 0.4088 0.072 Uiso 1 1 calc R U . . .
C96 C 1.136(2) 1.099(3) 0.3331(16) 0.058(8) Uani 1 1 d G U . . .
H96 H 1.1974 1.0992 0.3256 0.070 Uiso 1 1 calc R U . . .
C97 C 1.053(3) 1.063(3) 0.2946(11) 0.051(7) Uani 1 1 d DG U . . .
C98 C 0.860(3) 1.104(4) 0.367(2) 0.047(11) Uani 1 1 d D U . . .
H98A H 0.8092 1.0754 0.3360 0.071 Uiso 1 1 calc R U . . .
H98B H 0.8315 1.0659 0.3922 0.071 Uiso 1 1 calc R U . . .
H98C H 0.8762 1.1720 0.3804 0.071 Uiso 1 1 calc R U . . .
C99 C 1.060(4) 1.025(4) 0.2407(14) 0.049(11) Uani 1 1 d D U . . .
H99A H 0.9953 1.0027 0.2190 0.073 Uiso 1 1 calc R U . . .
H99B H 1.1155 1.0776 0.2293 0.073 Uiso 1 1 calc R U . . .
H99C H 1.0747 0.9700 0.2386 0.073 Uiso 1 1 calc R U . . .
N10 N 0.854(5) 0.749(4) 0.157(2) 0.065(9) Uani 1 1 d . U . . .
C101 C 0.785(6) 0.726(6) 0.179(3) 0.068(10) Uani 1 1 d . U . . .
C102 C 0.918(3) 0.782(4) 0.1271(17) 0.068(8) Uani 1 1 d G U . . .
C103 C 0.878(3) 0.791(4) 0.0825(19) 0.073(9) Uani 1 1 d DG U . . .
C104 C 0.940(4) 0.825(4) 0.0468(15) 0.076(9) Uani 1 1 d G U . . .
H104 H 0.9128 0.8312 0.0164 0.091 Uiso 1 1 calc R U . . .
C105 C 1.043(4) 0.849(4) 0.0557(17) 0.076(9) Uani 1 1 d G U . . .
H105 H 1.0855 0.8720 0.0313 0.092 Uiso 1 1 calc R U . . .
C106 C 1.083(3) 0.840(4) 0.1002(19) 0.072(9) Uani 1 1 d G U . . .
H106 H 1.1531 0.8563 0.1063 0.086 Uiso 1 1 calc R U . . .
C107 C 1.021(4) 0.806(4) 0.1360(15) 0.070(9) Uani 1 1 d DG U . . .
C108 C 0.767(3) 0.768(6) 0.072(3) 0.082(14) Uani 1 1 d D U . . .
H10A H 0.7541 0.7788 0.0386 0.123 Uiso 1 1 calc R U . . .
H10B H 0.7228 0.6986 0.0715 0.123 Uiso 1 1 calc R U . . .
H10C H 0.7536 0.8099 0.0980 0.123 Uiso 1 1 calc R U . . .
C109 C 1.064(6) 0.798(5) 0.1849(18) 0.070(13) Uani 1 1 d D U . . .
H10D H 1.0097 0.7736 0.2054 0.104 Uiso 1 1 calc R U . . .
H10E H 1.0921 0.7530 0.1776 0.104 Uiso 1 1 calc R U . . .
H10F H 1.1184 0.8632 0.2035 0.104 Uiso 1 1 calc R U . . .
N11 N 0.357(3) 0.501(3) 0.3701(16) 0.028(6) Uani 1 1 d . U . . .
C111 C 0.366(4) 0.545(3) 0.3411(18) 0.025(7) Uani 1 1 d . U . . .
C112 C 0.362(3) 0.450(2) 0.4029(11) 0.035(6) Uani 1 1 d G U . . .
C113 C 0.371(3) 0.367(2) 0.3832(9) 0.036(6) Uani 1 1 d DG U . . .
C114 C 0.380(3) 0.311(2) 0.4151(12) 0.037(7) Uani 1 1 d G U . . .
H114 H 0.3864 0.2545 0.4016 0.045 Uiso 1 1 calc R U . . .
C115 C 0.381(3) 0.339(2) 0.4668(11) 0.040(7) Uani 1 1 d G U . . .
H115 H 0.3878 0.3018 0.4886 0.048 Uiso 1 1 calc R U . . .
C116 C 0.372(3) 0.423(2) 0.4865(9) 0.040(7) Uani 1 1 d G U . . .
H116 H 0.3730 0.4419 0.5218 0.048 Uiso 1 1 calc R U . . .
C117 C 0.363(3) 0.478(2) 0.4546(12) 0.037(6) Uani 1 1 d DG U . . .
C118 C 0.369(4) 0.336(4) 0.3271(11) 0.040(10) Uani 1 1 d D U . . .
H11A H 0.3759 0.2761 0.3195 0.061 Uiso 1 1 calc R U . . .
H11B H 0.3039 0.3227 0.3086 0.061 Uiso 1 1 calc R U . . .
H11C H 0.4257 0.3884 0.3166 0.061 Uiso 1 1 calc R U . . .
C119 C 0.357(4) 0.570(3) 0.478(2) 0.043(10) Uani 1 1 d D U . . .
H11D H 0.3507 0.6009 0.4507 0.064 Uiso 1 1 calc R U . . .
H11E H 0.2979 0.5530 0.4951 0.064 Uiso 1 1 calc R U . . .
H11F H 0.4199 0.6156 0.5018 0.064 Uiso 1 1 calc R U . . .
N12 N 0.896(4) 0.862(4) 0.374(2) 0.048(7) Uani 1 1 d . U . . .
C121 C 0.836(5) 0.853(5) 0.342(2) 0.048(9) Uani 1 1 d . U . . .
C122 C 0.953(5) 0.831(6) 0.401(3) 0.050(7) Uani 0.54(3) 1 d G U P A -1
C123 C 0.922(4) 0.792(6) 0.442(3) 0.051(8) Uani 0.54(3) 1 d DG U P A -1
C124 C 0.986(5) 0.770(6) 0.471(2) 0.052(9) Uani 0.54(3) 1 d G U P A -1
H124 H 0.9646 0.7433 0.4988 0.063 Uiso 0.54(3) 1 calc R U P A -1
C125 C 1.081(5) 0.789(6) 0.457(3) 0.052(9) Uani 0.54(3) 1 d G U P A -1
H125 H 1.1247 0.7745 0.4768 0.062 Uiso 0.54(3) 1 calc R U P A -1
C126 C 1.112(4) 0.829(6) 0.416(3) 0.052(8) Uani 0.54(3) 1 d G U P A -1
H126 H 1.1770 0.8413 0.4073 0.062 Uiso 0.54(3) 1 calc R U P A -1
C127 C 1.048(5) 0.850(6) 0.388(2) 0.051(7) Uani 0.54(3) 1 d DG U P A -1
C128 C 0.821(5) 0.764(8) 0.461(4) 0.045(15) Uani 0.54(3) 1 d D U P A -1
H12A H 0.8202 0.7378 0.4910 0.068 Uiso 0.54(3) 1 calc R U P A -1
H12B H 0.8119 0.8225 0.4704 0.068 Uiso 0.54(3) 1 calc R U P A -1
H12C H 0.7649 0.7143 0.4345 0.068 Uiso 0.54(3) 1 calc R U P A -1
C129 C 1.078(9) 0.876(9) 0.339(3) 0.051(11) Uani 0.54(3) 1 d D U P A -1
H12D H 1.0276 0.8889 0.3223 0.077 Uiso 0.54(3) 1 calc R U P A -1
H12E H 1.1456 0.9341 0.3455 0.077 Uiso 0.54(3) 1 calc R U P A -1
H12F H 1.0810 0.8206 0.3164 0.077 Uiso 0.54(3) 1 calc R U P A -1
C222 C 0.973(6) 0.894(7) 0.416(3) 0.050(7) Uani 0.46(3) 1 d G U P A -2
C223 C 0.958(5) 0.931(7) 0.463(3) 0.050(8) Uani 0.46(3) 1 d DG U P A -2
C224 C 1.030(6) 0.960(6) 0.506(2) 0.050(10) Uani 0.46(3) 1 d G U P A -2
H224 H 1.0197 0.9845 0.5383 0.060 Uiso 0.46(3) 1 calc R U P A -2
C225 C 1.119(5) 0.952(7) 0.501(3) 0.051(10) Uani 0.46(3) 1 d G U P A -2
H225 H 1.1685 0.9714 0.5295 0.061 Uiso 0.46(3) 1 calc R U P A -2
C226 C 1.134(5) 0.915(7) 0.453(3) 0.051(8) Uani 0.46(3) 1 d G U P A -2
H226 H 1.1947 0.9100 0.4494 0.062 Uiso 0.46(3) 1 calc R U P A -2
C227 C 1.062(6) 0.887(7) 0.411(2) 0.051(7) Uani 0.46(3) 1 d DG U P A -2
C228 C 0.869(7) 0.951(9) 0.470(5) 0.042(15) Uani 0.46(3) 1 d D U P A -2
H22A H 0.8716 0.9765 0.5065 0.063 Uiso 0.46(3) 1 calc R U P A -2
H22B H 0.8736 1.0002 0.4520 0.063 Uiso 0.46(3) 1 calc R U P A -2
H22C H 0.8045 0.8905 0.4573 0.063 Uiso 0.46(3) 1 calc R U P A -2
C229 C 1.066(11) 0.835(10) 0.359(3) 0.051(11) Uani 0.46(3) 1 d D U P A -2
H22D H 1.0071 0.8218 0.3349 0.077 Uiso 0.46(3) 1 calc R U P A -2
H22E H 1.1294 0.8767 0.3476 0.077 Uiso 0.46(3) 1 calc R U P A -2
H22F H 1.0640 0.7728 0.3605 0.077 Uiso 0.46(3) 1 calc R U P A -2
N13 N 0.176(3) 0.516(3) 0.2515(16) 0.028(6) Uani 1 1 d . U . . .
C131 C 0.254(4) 0.563(4) 0.2445(19) 0.027(7) Uani 1 1 d . U . . .
C132 C 0.144(3) 0.474(2) 0.2947(11) 0.035(6) Uani 1 1 d G U . . .
C133 C 0.144(3) 0.5320(17) 0.3399(13) 0.038(7) Uani 1 1 d DG U . . .
C134 C 0.120(3) 0.493(2) 0.3821(10) 0.041(7) Uani 1 1 d G U . . .
H134 H 0.1200 0.5328 0.4130 0.050 Uiso 1 1 calc R U . . .
C135 C 0.098(3) 0.396(2) 0.3790(11) 0.045(7) Uani 1 1 d G U . . .
H135 H 0.0818 0.3699 0.4077 0.053 Uiso 1 1 calc R U . . .
C136 C 0.098(3) 0.3385(17) 0.3337(13) 0.043(7) Uani 1 1 d G U . . .
H136 H 0.0827 0.2724 0.3315 0.051 Uiso 1 1 calc R U . . .
C137 C 0.121(3) 0.377(2) 0.2915(10) 0.039(7) Uani 1 1 d DG U . . .
C138 C 0.167(4) 0.637(2) 0.345(2) 0.048(11) Uani 1 1 d D U . . .
H13A H 0.1819 0.6543 0.3124 0.071 Uiso 1 1 calc R U . . .
H13B H 0.1079 0.6444 0.3540 0.071 Uiso 1 1 calc R U . . .
H13C H 0.2266 0.6805 0.3712 0.071 Uiso 1 1 calc R U . . .
C139 C 0.123(4) 0.317(4) 0.2418(14) 0.041(10) Uani 1 1 d D U . . .
H13D H 0.1411 0.3568 0.2168 0.061 Uiso 1 1 calc R U . . .
H13E H 0.1744 0.2953 0.2467 0.061 Uiso 1 1 calc R U . . .
H13F H 0.0557 0.2593 0.2295 0.061 Uiso 1 1 calc R U . . .

loop_
_atom_site_aniso_label
_atom_site_aniso_U_11
_atom_site_aniso_U_22
_atom_site_aniso_U_33
_atom_site_aniso_U_23
_atom_site_aniso_U_13
_atom_site_aniso_U_12
Pt1 0.0221(9) 0.0169(8) 0.0275(10) 0.0092(7) 0.0084(7) 0.0124(7)
Pt2 0.0258(10) 0.0227(10) 0.0402(12) 0.0120(9) 0.0113(9) 0.0147(8)
Pt3 0.0353(11) 0.0218(10) 0.0586(15) 0.0106(10) 0.0298(11) 0.0151(9)
Pt4 0.0295(10) 0.0214(9) 0.0385(12) 0.0070(8) 0.0122(9) 0.0163(8)
Pt5 0.0229(9) 0.0226(9) 0.0317(11) 0.0123(8) 0.0089(8) 0.0147(8)
Pt6 0.0312(10) 0.0243(10) 0.0298(10) 0.0107(8) 0.0108(8) 0.0189(9)
Pt7 0.0254(10) 0.0194(9) 0.0414(12) 0.0127(8) 0.0098(8) 0.0161(8)
Pt8 0.0312(11) 0.0216(10) 0.0396(12) 0.0127(9) 0.0183(9) 0.0126(9)
Pt9 0.0235(10) 0.0222(9) 0.0374(11) 0.0095(8) 0.0076(8) 0.0135(8)
C1 0.057(14) 0.047(14) 0.046(14) 0.017(9) -0.001(9) 0.028(10)
O1 0.09(2) 0.050(17) 0.037(17) 0.017(15) -0.020(15) 0.032(16)
N1 0.063(10) 0.056(10) 0.055(10) 0.008(7) 0.005(7) 0.036(7)
C11 0.060(11) 0.056(11) 0.056(11) 0.005(8) 0.009(8) 0.031(8)
C12 0.072(11) 0.059(11) 0.055(11) 0.009(9) 0.007(10) 0.036(10)
C13 0.073(12) 0.058(12) 0.055(12) 0.010(11) 0.008(11) 0.036(11)
C14 0.073(14) 0.060(13) 0.054(13) 0.011(12) 0.009(12) 0.036(12)
C15 0.074(14) 0.061(14) 0.055(14) 0.011(12) 0.008(13) 0.035(13)
C16 0.075(14) 0.062(13) 0.055(13) 0.011(12) 0.008(12) 0.035(12)
C17 0.075(13) 0.062(12) 0.055(12) 0.010(11) 0.009(11) 0.036(12)
C18 0.075(17) 0.052(16) 0.061(17) 0.015(14) 0.004(14) 0.035(13)
C19 0.08(2) 0.07(2) 0.06(2) 0.007(19) 0.02(2) 0.038(19)
N2 0.033(13) 0.042(13) 0.074(18) 0.017(13) 0.001(13) 0.022(12)
C21 0.032(15) 0.040(15) 0.07(2) 0.018(15) 0.000(15) 0.026(13)
C22 0.031(11) 0.042(12) 0.080(17) 0.014(12) 0.000(12) 0.019(11)
C23 0.034(12) 0.044(13) 0.083(17) 0.013(13) -0.001(13) 0.015(12)
C24 0.035(13) 0.045(14) 0.085(18) 0.011(14) -0.002(13) 0.014(12)
C25 0.034(13) 0.045(14) 0.086(18) 0.010(14) -0.001(14) 0.014(12)
C26 0.033(13) 0.043(14) 0.086(18) 0.011(14) 0.001(13) 0.017(12)
C27 0.034(12) 0.043(13) 0.084(17) 0.013(13) 0.000(13) 0.017(11)
C28 0.04(2) 0.04(2) 0.08(2) 0.01(2) 0.00(2) 0.014(17)
C29 0.04(2) 0.05(2) 0.09(2) 0.02(2) 0.00(2) 0.009(19)
N3 0.047(11) 0.034(11) 0.053(12) 0.003(10) 0.003(10) 0.023(9)
C31 0.045(11) 0.035(11) 0.048(11) 0.008(8) 0.003(8) 0.021(8)
C32 0.050(12) 0.036(11) 0.060(12) 0.005(10) 0.004(10) 0.021(10)
C33 0.053(13) 0.038(12) 0.064(14) 0.008(11) 0.001(12) 0.019(11)
C34 0.056(14) 0.038(13) 0.066(15) 0.009(12) 0.002(13) 0.018(12)
C35 0.056(14) 0.040(13) 0.067(15) 0.008(12) 0.002(13) 0.017(12)
C36 0.055(14) 0.041(13) 0.065(15) 0.008(12) 0.002(12) 0.018(12)
C37 0.053(13) 0.040(12) 0.063(14) 0.005(11) 0.005(12) 0.018(11)
C38 0.06(2) 0.05(2) 0.07(2) 0.008(19) 0.00(2) 0.018(18)
C39 0.05(2) 0.043(19) 0.07(2) 0.007(19) 0.008(19) 0.018(18)
N4 0.046(11) 0.037(10) 0.053(11) 0.003(9) 0.023(10) 0.026(9)
C41 0.042(11) 0.039(10) 0.049(11) 0.003(8) 0.017(8) 0.025(8)
C42 0.052(11) 0.036(10) 0.052(12) 0.003(10) 0.023(10) 0.025(10)
C43 0.057(13) 0.039(12) 0.054(13) 0.002(11) 0.024(11) 0.024(11)
C44 0.060(14) 0.041(13) 0.056(14) 0.002(12) 0.021(12) 0.022(12)
C45 0.060(14) 0.042(13) 0.057(14) 0.002(12) 0.022(12) 0.020(12)
C46 0.059(14) 0.040(13) 0.056(14) 0.005(12) 0.022(12) 0.022(12)
C47 0.056(13) 0.038(12) 0.055(13) 0.004(11) 0.022(11) 0.024(11)
C48 0.06(2) 0.041(19) 0.06(2) -0.005(18) 0.030(19) 0.024(17)
C49 0.07(2) 0.035(19) 0.06(2) 0.002(18) 0.017(19) 0.021(17)
N5 0.039(14) 0.045(14) 0.085(18) 0.020(13) 0.005(13) 0.031(12)
C51 0.036(15) 0.043(16) 0.08(2) 0.022(15) 0.004(15) 0.029(13)
C52 0.044(13) 0.046(13) 0.087(17) 0.018(12) 0.000(12) 0.033(11)
C53 0.047(13) 0.047(13) 0.087(17) 0.016(13) 0.000(13) 0.035(12)
C54 0.050(14) 0.049(14) 0.089(18) 0.014(14) 0.000(14) 0.033(13)
C55 0.049(14) 0.050(14) 0.092(18) 0.013(14) -0.002(14) 0.034(13)
C56 0.048(14) 0.051(14) 0.093(18) 0.014(14) -0.003(14) 0.030(13)
C57 0.046(13) 0.050(14) 0.092(18) 0.016(13) -0.002(13) 0.031(12)
C58 0.06(2) 0.047(19) 0.08(2) 0.020(19) 0.00(2) 0.042(17)
C59 0.04(2) 0.06(2) 0.10(3) 0.02(2) 0.00(2) 0.01(2)
N6 0.037(12) 0.034(13) 0.043(14) 0.005(11) 0.005(11) 0.026(11)
C61 0.036(14) 0.035(15) 0.042(16) 0.003(13) 0.004(14) 0.028(13)
C62 0.035(11) 0.038(11) 0.043(12) 0.004(10) 0.010(10) 0.022(10)
C63 0.034(12) 0.037(12) 0.047(13) 0.003(11) 0.013(11) 0.021(11)
C64 0.034(12) 0.038(13) 0.049(14) 0.002(11) 0.012(11) 0.021(11)
C65 0.034(13) 0.040(13) 0.048(14) 0.002(12) 0.011(12) 0.020(11)
C66 0.034(12) 0.042(13) 0.045(14) 0.003(11) 0.011(11) 0.020(11)
C67 0.035(12) 0.041(12) 0.044(13) 0.004(11) 0.010(11) 0.022(11)
C68 0.035(19) 0.042(19) 0.05(2) 0.015(18) 0.008(17) 0.012(17)
C69 0.042(19) 0.047(19) 0.05(2) 0.011(18) 0.006(18) 0.023(17)
N7 0.028(8) 0.024(8) 0.023(8) 0.004(7) 0.011(7) 0.011(7)
C71 0.022(7) 0.020(7) 0.019(7) 0.006(3) 0.004(3) 0.009(4)
C72 0.039(8) 0.024(7) 0.032(8) 0.008(6) 0.004(6) 0.016(6)
C73 0.043(10) 0.029(9) 0.037(10) 0.005(9) 0.002(9) 0.016(8)
C74 0.049(11) 0.033(11) 0.043(11) 0.002(10) 0.002(10) 0.015(10)
C75 0.054(12) 0.032(11) 0.047(12) 0.001(11) 0.003(11) 0.015(10)
C76 0.054(11) 0.032(11) 0.044(11) 0.002(10) 0.003(11) 0.012(10)
C77 0.046(10) 0.028(9) 0.039(10) 0.006(9) 0.004(9) 0.013(9)
C78 0.026(9) 0.023(9) 0.026(9) 0.012(6) 0.007(6) 0.009(6)
C79 0.030(14) 0.016(13) 0.044(15) 0.007(12) 0.009(12) 0.008(11)
N8 0.061(12) 0.061(12) 0.056(12) 0.026(10) 0.006(10) 0.032(11)
C81 0.059(12) 0.058(12) 0.053(12) 0.021(9) 0.008(9) 0.026(8)
C82 0.067(13) 0.065(13) 0.063(13) 0.029(11) 0.006(11) 0.035(12)
C83 0.072(14) 0.066(14) 0.066(14) 0.032(12) 0.005(13) 0.035(13)
C84 0.076(15) 0.067(15) 0.068(15) 0.032(13) 0.006(14) 0.035(14)
C85 0.078(16) 0.070(15) 0.070(16) 0.030(14) 0.007(14) 0.034(14)
C86 0.077(15) 0.070(15) 0.070(15) 0.028(13) 0.007(14) 0.034(14)
C87 0.073(14) 0.069(14) 0.069(14) 0.028(12) 0.008(13) 0.032(13)
C88 0.08(2) 0.07(2) 0.07(2) 0.04(2) 0.01(2) 0.03(2)
C89 0.08(2) 0.07(2) 0.07(2) 0.03(2) 0.01(2) 0.02(2)
N9 0.035(9) 0.031(8) 0.040(9) 0.020(7) 0.006(7) 0.013(6)
C91 0.035(10) 0.029(10) 0.035(10) 0.015(8) 0.006(8) 0.012(7)
C92 0.038(10) 0.034(10) 0.054(11) 0.023(9) 0.008(9) 0.013(9)
C93 0.040(11) 0.034(11) 0.060(12) 0.022(11) 0.010(10) 0.012(10)
C94 0.045(12) 0.039(12) 0.065(14) 0.025(12) 0.009(12) 0.009(11)
C95 0.049(13) 0.046(13) 0.068(14) 0.023(12) 0.008(12) 0.005(12)
C96 0.047(12) 0.046(12) 0.068(14) 0.021(12) 0.009(12) 0.009(11)
C97 0.043(11) 0.040(11) 0.063(12) 0.022(11) 0.009(11) 0.011(10)
C98 0.044(19) 0.027(18) 0.06(2) 0.018(17) 0.016(18) 0.005(16)
C99 0.040(19) 0.040(18) 0.07(2) 0.022(18) 0.014(18) 0.019(16)
N10 0.070(13) 0.063(12) 0.074(13) 0.013(11) 0.027(11) 0.041(11)
C101 0.070(13) 0.067(12) 0.072(13) 0.014(9) 0.021(9) 0.036(9)
C102 0.076(14) 0.061(13) 0.077(14) 0.016(11) 0.028(12) 0.041(12)
C103 0.081(15) 0.065(14) 0.080(15) 0.016(13) 0.029(13) 0.041(13)
C104 0.085(16) 0.065(15) 0.082(16) 0.015(14) 0.029(14) 0.039(14)
C105 0.086(16) 0.064(15) 0.083(17) 0.015(14) 0.030(15) 0.038(14)
C106 0.083(16) 0.060(14) 0.082(16) 0.016(14) 0.031(14) 0.039(14)
C107 0.080(15) 0.059(14) 0.080(15) 0.016(13) 0.030(13) 0.040(13)
C108 0.09(2) 0.08(2) 0.09(2) 0.02(2) 0.02(2) 0.04(2)
C109 0.09(2) 0.05(2) 0.09(2) 0.01(2) 0.03(2) 0.045(19)
N11 0.026(9) 0.027(9) 0.034(9) 0.015(8) 0.002(8) 0.010(8)
C111 0.026(7) 0.025(7) 0.026(7) 0.008(3) 0.004(3) 0.012(4)
C112 0.032(9) 0.031(9) 0.041(10) 0.017(9) 0.003(9) 0.011(8)
C113 0.033(11) 0.031(11) 0.044(11) 0.016(10) 0.003(10) 0.014(9)
C114 0.034(12) 0.033(11) 0.045(12) 0.017(11) 0.004(11) 0.013(10)
C115 0.035(12) 0.033(12) 0.047(13) 0.017(11) 0.004(11) 0.011(11)
C116 0.036(12) 0.034(11) 0.048(12) 0.017(11) 0.004(11) 0.012(10)
C117 0.034(11) 0.033(11) 0.045(11) 0.018(10) 0.002(10) 0.013(10)
C118 0.042(18) 0.027(17) 0.049(19) 0.015(16) -0.002(17) 0.013(15)
C119 0.039(18) 0.041(18) 0.05(2) 0.020(17) 0.004(17) 0.017(16)
N12 0.044(10) 0.053(10) 0.048(10) 0.012(8) 0.010(8) 0.025(8)
C121 0.043(13) 0.055(13) 0.045(14) 0.010(12) 0.014(11) 0.023(12)
C122 0.046(11) 0.054(11) 0.050(12) 0.011(10) 0.010(9) 0.023(10)
C123 0.045(11) 0.054(12) 0.050(12) 0.011(10) 0.009(10) 0.022(11)
C124 0.046(13) 0.055(14) 0.051(14) 0.010(12) 0.009(12) 0.021(12)
C125 0.046(12) 0.055(13) 0.052(13) 0.010(12) 0.009(11) 0.023(12)
C126 0.046(12) 0.054(12) 0.052(13) 0.011(11) 0.009(11) 0.023(11)
C127 0.046(11) 0.054(12) 0.051(12) 0.011(10) 0.009(10) 0.023(10)
C128 0.04(2) 0.05(2) 0.04(2) 0.02(2) 0.00(2) 0.02(2)
C129 0.045(16) 0.053(16) 0.054(17) 0.010(15) 0.013(15) 0.023(15)
C222 0.045(11) 0.054(11) 0.050(11) 0.011(10) 0.009(9) 0.023(10)
C223 0.045(12) 0.054(13) 0.050(13) 0.011(11) 0.010(11) 0.023(11)
C224 0.045(14) 0.054(14) 0.050(14) 0.010(13) 0.011(13) 0.023(13)
C225 0.046(13) 0.054(14) 0.051(14) 0.010(13) 0.010(13) 0.023(13)
C226 0.046(12) 0.054(12) 0.051(13) 0.010(11) 0.009(10) 0.023(11)
C227 0.046(11) 0.054(12) 0.051(12) 0.011(10) 0.009(10) 0.023(10)
C228 0.04(2) 0.05(2) 0.05(2) 0.02(2) 0.01(2) 0.03(2)
C229 0.045(15) 0.055(15) 0.053(16) 0.009(14) 0.010(14) 0.024(14)
N13 0.024(8) 0.029(8) 0.032(8) 0.003(7) -0.002(7) 0.016(6)
C131 0.026(9) 0.029(9) 0.029(10) 0.005(7) 0.000(7) 0.015(7)
C132 0.028(9) 0.032(9) 0.043(10) 0.005(8) 0.005(8) 0.016(8)
C133 0.029(10) 0.035(11) 0.048(12) 0.005(10) 0.010(10) 0.015(9)
C134 0.028(11) 0.040(12) 0.051(13) 0.004(11) 0.013(11) 0.014(10)
C135 0.030(12) 0.042(12) 0.052(13) 0.005(11) 0.012(11) 0.010(11)
C136 0.030(11) 0.038(12) 0.051(13) 0.006(11) 0.009(11) 0.011(10)
C137 0.030(10) 0.034(11) 0.049(12) 0.005(10) 0.008(10) 0.014(10)
C138 0.033(18) 0.037(18) 0.06(2) 0.007(18) 0.008(17) 0.006(16)
C139 0.038(18) 0.026(17) 0.06(2) 0.001(17) 0.007(17) 0.022(15)

loop_
_atom_type_symbol
_atom_type_description
_atom_type_scat_dispersion_real
_atom_type_scat_dispersion_imag
_atom_type_scat_source
C C 0.0033 0.0016 'International Tables Vol C Tables 4.2.6.8 and 6.1.1.4'
H H 0.0000 0.0000 'International Tables Vol C Tables 4.2.6.8 and 6.1.1.4'
N N 0.0061 0.0033 'International Tables Vol C Tables 4.2.6.8 and 6.1.1.4'
O O 0.0106 0.0060 'International Tables Vol C Tables 4.2.6.8 and 6.1.1.4'
Pt Pt -1.7033 8.3905 'International Tables Vol C Tables 4.2.6.8 and 6.1.1.4'

loop_
_geom_angle_atom_site_label_1
_geom_angle_atom_site_label_2
_geom_angle_atom_site_label_3
_geom_angle
_geom_angle_site_symmetry_1
_geom_angle_site_symmetry_3
C11 Pt1 C71 106(3) . .
C11 Pt1 Pt5 128(2) . .
C71 Pt1 Pt5 85.7(12) . .
C11 Pt1 Pt2 110(2) . .
C71 Pt1 Pt2 86.5(12) . .
Pt5 Pt1 Pt2 120.68(9) . .
C11 Pt1 Pt8 50(2) . .
C71 Pt1 Pt8 96.6(12) . .
Pt5 Pt1 Pt8 177.39(10) . .
Pt2 Pt1 Pt8 60.89(7) . .
C11 Pt1 Pt9 67(2) . .
C71 Pt1 Pt9 98.6(12) . .
Pt5 Pt1 Pt9 61.54(7) . .
Pt2 Pt1 Pt9 174.73(10) . .
Pt8 Pt1 Pt9 116.71(9) . .
C11 Pt1 Pt6 154(2) . .
C71 Pt1 Pt6 49.4(12) . .
Pt5 Pt1 Pt6 66.04(7) . .
Pt2 Pt1 Pt6 64.75(7) . .
Pt8 Pt1 Pt6 116.44(9) . .
Pt9 Pt1 Pt6 119.78(8) . .
C11 Pt1 Pt3 87(2) . .
C71 Pt1 Pt3 146.0(12) . .
Pt5 Pt1 Pt3 110.60(8) . .
Pt2 Pt1 Pt3 59.52(7) . .
Pt8 Pt1 Pt3 68.13(7) . .
Pt9 Pt1 Pt3 115.42(9) . .
Pt6 Pt1 Pt3 108.92(9) . .
C11 Pt1 Pt4 95(2) . .
C71 Pt1 Pt4 147.5(12) . .
Pt5 Pt1 Pt4 61.83(7) . .
Pt2 Pt1 Pt4 108.53(8) . .
Pt8 Pt1 Pt4 115.91(8) . .
Pt9 Pt1 Pt4 67.84(7) . .
Pt6 Pt1 Pt4 110.39(8) . .
Pt3 Pt1 Pt4 56.66(7) . .
C11 Pt1 Pt7 146(2) . .
C71 Pt1 Pt7 106.1(12) . .
Pt5 Pt1 Pt7 62.53(7) . .
Pt2 Pt1 Pt7 63.72(7) . .
Pt8 Pt1 Pt7 117.85(8) . .
Pt9 Pt1 Pt7 115.84(8) . .
Pt6 Pt1 Pt7 56.74(6) . .
Pt3 Pt1 Pt7 60.93(7) . .
Pt4 Pt1 Pt7 59.75(7) . .
C121 Pt2 C91 105(2) . .
C121 Pt2 Pt1 148.3(19) . .
C91 Pt2 Pt1 106.6(15) . .
C121 Pt2 Pt3 112.8(19) . .
C91 Pt2 Pt3 97.4(15) . .
Pt1 Pt2 Pt3 62.00(7) . .
C121 Pt2 Pt8 150.9(18) . .
C91 Pt2 Pt8 47.7(15) . .
Pt1 Pt2 Pt8 59.72(7) . .
Pt3 Pt2 Pt8 68.65(8) . .
C121 Pt2 Pt6 97.7(18) . .
C91 Pt2 Pt6 137.8(15) . .
Pt1 Pt2 Pt6 58.28(7) . .
Pt3 Pt2 Pt6 105.91(8) . .
Pt8 Pt2 Pt6 109.98(8) . .
C121 Pt2 Pt7 88.7(19) . .
C91 Pt2 Pt7 157.8(15) . .
Pt1 Pt2 Pt7 60.96(7) . .
Pt3 Pt2 Pt7 60.74(7) . .
Pt8 Pt2 Pt7 114.40(9) . .
Pt6 Pt2 Pt7 54.20(6) . .
C101 Pt3 C41 101(3) . .
C101 Pt3 Pt4 147(2) . .
C41 Pt3 Pt4 49.3(15) . .
C101 Pt3 Pt2 101(2) . .
C41 Pt3 Pt2 154.4(17) . .
Pt4 Pt3 Pt2 112.22(9) . .
C101 Pt3 Pt1 141(2) . .
C41 Pt3 Pt1 110.6(15) . .
Pt4 Pt3 Pt1 61.99(7) . .
Pt2 Pt3 Pt1 58.48(7) . .
C101 Pt3 Pt7 144(2) . .
C41 Pt3 Pt7 91.1(17) . .
Pt4 Pt3 Pt7 61.38(7) . .
Pt2 Pt3 Pt7 63.32(7) . .
Pt1 Pt3 Pt7 60.80(6) . .
C101 Pt3 Pt8 86(2) . .
C41 Pt3 Pt8 140.2(18) . .
Pt4 Pt3 Pt8 108.87(9) . .
Pt2 Pt3 Pt8 55.85(7) . .
Pt1 Pt3 Pt8 54.59(6) . .
Pt7 Pt3 Pt8 106.62(8) . .
C31 Pt4 C41 104(2) . .
C31 Pt4 Pt3 149.6(18) . .
C41 Pt4 Pt3 47.3(16) . .
C31 Pt4 Pt5 101.0(18) . .
C41 Pt4 Pt5 151.7(17) . .
Pt3 Pt4 Pt5 109.45(9) . .
C31 Pt4 Pt1 142.9(17) . .
C41 Pt4 Pt1 108.0(16) . .
Pt3 Pt4 Pt1 61.35(7) . .
Pt5 Pt4 Pt1 55.80(6) . .
C31 Pt4 Pt7 137.6(18) . .
C41 Pt4 Pt7 91.1(17) . .
Pt3 Pt4 Pt7 63.00(8) . .
Pt5 Pt4 Pt7 61.05(7) . .
Pt1 Pt4 Pt7 61.13(7) . .
C31 Pt4 Pt9 88.5(17) . .
C41 Pt4 Pt9 138.7(17) . .
Pt3 Pt4 Pt9 108.25(8) . .
Pt5 Pt4 Pt9 55.16(6) . .
Pt1 Pt4 Pt9 54.78(6) . .
Pt7 Pt4 Pt9 106.33(8) . .
C111 Pt5 C131 105(2) . .
C111 Pt5 Pt1 147.9(14) . .
C131 Pt5 Pt1 107.0(14) . .
C111 Pt5 Pt9 150.3(14) . .
C131 Pt5 Pt9 46.1(14) . .
Pt1 Pt5 Pt9 61.06(7) . .
C111 Pt5 Pt4 114.3(14) . .
C131 Pt5 Pt4 91.1(13) . .
Pt1 Pt5 Pt4 62.37(7) . .
Pt9 Pt5 Pt4 67.87(7) . .
C111 Pt5 Pt7 87.3(14) . .
C131 Pt5 Pt7 151.1(13) . .
Pt1 Pt5 Pt7 62.92(7) . .
Pt9 Pt5 Pt7 115.78(8) . .
Pt4 Pt5 Pt7 60.03(7) . .
C111 Pt5 Pt6 95.2(15) . .
C131 Pt5 Pt6 146.0(13) . .
Pt1 Pt5 Pt6 58.84(7) . .
Pt9 Pt5 Pt6 113.14(8) . .
Pt4 Pt5 Pt6 105.56(8) . .
Pt7 Pt5 Pt6 54.90(6) . .
C61 Pt6 C71 99.4(19) . .
C61 Pt6 C1 98(2) . .
C71 Pt6 C1 162(2) . .
C61 Pt6 Pt7 146.3(14) . .
C71 Pt6 Pt7 113.1(12) . .
C1 Pt6 Pt7 51.1(18) . .
C61 Pt6 Pt1 146.7(15) . .
C71 Pt6 Pt1 49.0(12) . .
C1 Pt6 Pt1 114.8(18) . .
Pt7 Pt6 Pt1 64.11(7) . .
C61 Pt6 Pt2 115.7(16) . .
C71 Pt6 Pt2 80.9(12) . .
C1 Pt6 Pt2 96.2(18) . .
Pt7 Pt6 Pt2 63.49(7) . .
Pt1 Pt6 Pt2 56.97(7) . .
C61 Pt6 Pt5 138.5(16) . .
C71 Pt6 Pt5 78.1(12) . .
C1 Pt6 Pt5 85.6(17) . .
Pt7 Pt6 Pt5 61.30(7) . .
Pt1 Pt6 Pt5 55.12(6) . .
Pt2 Pt6 Pt5 104.89(8) . .
C51 Pt7 C1 94(3) . .
C51 Pt7 Pt6 144(2) . .
C1 Pt7 Pt6 51.3(16) . .
C51 Pt7 Pt4 103(2) . .
C1 Pt7 Pt4 145.2(17) . .
Pt6 Pt7 Pt4 111.98(8) . .
C51 Pt7 Pt5 132.0(18) . .
C1 Pt7 Pt5 87.4(17) . .
Pt6 Pt7 Pt5 63.80(7) . .
Pt4 Pt7 Pt5 58.92(7) . .
C51 Pt7 Pt1 156(2) . .
C1 Pt7 Pt1 110.1(16) . .
Pt6 Pt7 Pt1 59.16(7) . .
Pt4 Pt7 Pt1 59.12(7) . .
Pt5 Pt7 Pt1 54.56(6) . .
C51 Pt7 Pt3 100(2) . .
C1 Pt7 Pt3 151.2(17) . .
Pt6 Pt7 Pt3 108.70(8) . .
Pt4 Pt7 Pt3 55.62(7) . .
Pt5 Pt7 Pt3 102.10(9) . .
Pt1 Pt7 Pt3 58.26(7) . .
C51 Pt7 Pt2 121.9(18) . .
C1 Pt7 Pt2 95.4(17) . .
Pt6 Pt7 Pt2 62.31(7) . .
Pt4 Pt7 Pt2 101.59(8) . .
Pt5 Pt7 Pt2 105.77(7) . .
Pt1 Pt7 Pt2 55.32(6) . .
Pt3 Pt7 Pt2 55.94(7) . .
C81 Pt8 C91 94(2) . .
C81 Pt8 C11 119(3) . .
C91 Pt8 C11 146(2) . .
C81 Pt8 Pt1 157(2) . .
C91 Pt8 Pt1 106.2(14) . .
C11 Pt8 Pt1 39(2) . .
C81 Pt8 Pt2 142(2) . .
C91 Pt8 Pt2 47.6(14) . .
C11 Pt8 Pt2 98(2) . .
Pt1 Pt8 Pt2 59.39(7) . .
C81 Pt8 Pt3 136(2) . .
C91 Pt8 Pt3 87.1(14) . .
C11 Pt8 Pt3 74.0(19) . .
Pt1 Pt8 Pt3 57.29(6) . .
Pt2 Pt8 Pt3 55.50(7) . .
C21 Pt9 C131 91(2) . .
C21 Pt9 N1 99(2) . .
C131 Pt9 N1 169.4(19) . .
C21 Pt9 C11 124(2) . .
C131 Pt9 C11 145(2) . .
N1 Pt9 C11 24.8(18) . .
C21 Pt9 Pt1 159.7(17) . .
C131 Pt9 Pt1 107.1(14) . .
N1 Pt9 Pt1 62.4(13) . .
C11 Pt9 Pt1 37.6(16) . .
C21 Pt9 Pt5 140.3(18) . .
C131 Pt9 Pt5 49.8(14) . .
N1 Pt9 Pt5 119.7(13) . .
C11 Pt9 Pt5 94.9(16) . .
Pt1 Pt9 Pt5 57.40(7) . .
C21 Pt9 Pt4 135.7(17) . .
C131 Pt9 Pt4 85.2(13) . .
N1 Pt9 Pt4 89.1(12) . .
C11 Pt9 Pt4 73.6(15) . .
Pt1 Pt9 Pt4 57.39(6) . .
Pt5 Pt9 Pt4 56.97(6) . .
O1 C1 Pt7 136(6) . .
O1 C1 Pt6 146(6) . .
Pt7 C1 Pt6 78(2) . .
C11 N1 C12 150(7) . .
C11 N1 Pt9 83(5) . .
C12 N1 Pt9 126(4) . .
N1 C11 Pt1 147(7) . .
N1 C11 Pt8 121(6) . .
Pt1 C11 Pt8 91(3) . .
N1 C11 Pt9 72(5) . .
Pt1 C11 Pt9 75(2) . .
Pt8 C11 Pt9 166(4) . .
C13 C12 C17 120.0 . .
C13 C12 N1 121(4) . .
C17 C12 N1 119(4) . .
C12 C13 C14 120.0 . .
C12 C13 C18 119(4) . .
C14 C13 C18 121(4) . .
C15 C14 C13 120.0 . .
C15 C14 H14 120.0 . .
C13 C14 H14 120.0 . .
C14 C15 C16 120.0 . .
C14 C15 H15 120.0 . .
C16 C15 H15 120.0 . .
C17 C16 C15 120.0 . .
C17 C16 H16 120.0 . .
C15 C16 H16 120.0 . .
C16 C17 C12 120.0 . .
C16 C17 C19 118(4) . .
C12 C17 C19 122(4) . .
C13 C18 H18A 109.5 . .
C13 C18 H18B 109.5 . .
H18A C18 H18B 109.5 . .
C13 C18 H18C 109.5 . .
H18A C18 H18C 109.5 . .
H18B C18 H18C 109.5 . .
C17 C19 H19A 109.5 . .
C17 C19 H19B 109.5 . .
H19A C19 H19B 109.5 . .
C17 C19 H19C 109.5 . .
H19A C19 H19C 109.5 . .
H19B C19 H19C 109.5 . .
C21 N2 C22 170(7) . .
N2 C21 Pt9 177(6) . .
N2 C22 C23 119(4) . .
N2 C22 C27 121(4) . .
C23 C22 C27 120.0 . .
C24 C23 C22 120.0 . .
C24 C23 C28 122(4) . .
C22 C23 C28 118(4) . .
C23 C24 C25 120.0 . .
C23 C24 H24 120.0 . .
C25 C24 H24 120.0 . .
C26 C25 C24 120.0 . .
C26 C25 H25 120.0 . .
C24 C25 H25 120.0 . .
C25 C26 C27 120.0 . .
C25 C26 H26 120.0 . .
C27 C26 H26 120.0 . .
C26 C27 C22 120.0 . .
C26 C27 C29 132(3) . .
C22 C27 C29 108(3) . .
C23 C28 H28A 109.5 . .
C23 C28 H28B 109.5 . .
H28A C28 H28B 109.5 . .
C23 C28 H28C 109.5 . .
H28A C28 H28C 109.5 . .
H28B C28 H28C 109.5 . .
C27 C29 H29A 109.5 . .
C27 C29 H29B 109.5 . .
H29A C29 H29B 109.5 . .
C27 C29 H29C 109.5 . .
H29A C29 H29C 109.5 . .
H29B C29 H29C 109.5 . .
C31 N3 C32 173(6) . .
N3 C31 Pt4 175(6) . .
C33 C32 C37 120.0 . .
C33 C32 N3 119(3) . .
C37 C32 N3 121(3) . .
C34 C33 C32 120.0 . .
C34 C33 C38 118(4) . .
C32 C33 C38 122(4) . .
C33 C34 C35 120.0 . .
C33 C34 H34 120.0 . .
C35 C34 H34 120.0 . .
C34 C35 C36 120.0 . .
C34 C35 H35 120.0 . .
C36 C35 H35 120.0 . .
C37 C36 C35 120.0 . .
C37 C36 H36 120.0 . .
C35 C36 H36 120.0 . .
C36 C37 C32 120.0 . .
C36 C37 C39 123(3) . .
C32 C37 C39 117(3) . .
C33 C38 H38A 109.5 . .
C33 C38 H38B 109.5 . .
H38A C38 H38B 109.5 . .
C33 C38 H38C 109.5 . .
H38A C38 H38C 109.5 . .
H38B C38 H38C 109.5 . .
C37 C39 H39A 109.5 . .
C37 C39 H39B 109.5 . .
H39A C39 H39B 109.5 . .
C37 C39 H39C 109.5 . .
H39A C39 H39C 109.5 . .
H39B C39 H39C 109.5 . .
C41 N4 C42 134(5) . .
N4 C41 Pt3 138(5) . .
N4 C41 Pt4 139(5) . .
Pt3 C41 Pt4 83(2) . .
N4 C42 C43 120(3) . .
N4 C42 C47 120(3) . .
C43 C42 C47 120.0 . .
C44 C43 C42 120.0 . .
C44 C43 C48 120(3) . .
C42 C43 C48 120(4) . .
C43 C44 C45 120.0 . .
C43 C44 H44 120.0 . .
C45 C44 H44 120.0 . .
C44 C45 C46 120.0 . .
C44 C45 H45 120.0 . .
C46 C45 H45 120.0 . .
C47 C46 C45 120.0 . .
C47 C46 H46 120.0 . .
C45 C46 H46 120.0 . .
C46 C47 C42 120.0 . .
C46 C47 C49 121(3) . .
C42 C47 C49 119(3) . .
C43 C48 H48A 109.5 . .
C43 C48 H48B 109.5 . .
H48A C48 H48B 109.5 . .
C43 C48 H48C 109.5 . .
H48A C48 H48C 109.5 . .
H48B C48 H48C 109.5 . .
C47 C49 H49A 109.5 . .
C47 C49 H49B 109.5 . .
H49A C49 H49B 109.5 . .
C47 C49 H49C 109.5 . .
H49A C49 H49C 109.5 . .
H49B C49 H49C 109.5 . .
C51 N5 C52 165(6) . .
N5 C51 Pt7 175(6) . .
N5 C52 C53 120(4) . .
N5 C52 C57 120(4) . .
C53 C52 C57 120.0 . .
C54 C53 C52 120.0 . .
C54 C53 C58 121(3) . .
C52 C53 C58 118(3) . .
C55 C54 C53 120.0 . .
C55 C54 H54 120.0 . .
C53 C54 H54 120.0 . .
C54 C55 C56 120.0 . .
C54 C55 H55 120.0 . .
C56 C55 H55 120.0 . .
C55 C56 C57 120.0 . .
C55 C56 H56 120.0 . .
C57 C56 H56 120.0 . .
C56 C57 C52 120.0 . .
C56 C57 C59 124(3) . .
C52 C57 C59 116(3) . .
C53 C58 H58A 109.5 . .
C53 C58 H58B 109.5 . .
H58A C58 H58B 109.5 . .
C53 C58 H58C 109.5 . .
H58A C58 H58C 109.5 . .
H58B C58 H58C 109.5 . .
C57 C59 H59A 109.5 . .
C57 C59 H59B 109.5 . .
H59A C59 H59B 109.5 . .
C57 C59 H59C 109.5 . .
H59A C59 H59C 109.5 . .
H59B C59 H59C 109.5 . .
C61 N6 C62 171(5) . .
N6 C61 Pt6 175(5) . .
N6 C62 C63 120(3) . .
N6 C62 C67 119(3) . .
C63 C62 C67 120.0 . .
C62 C63 C64 120.0 . .
C62 C63 C68 116(3) . .
C64 C63 C68 124(3) . .
C65 C64 C63 120.0 . .
C65 C64 H64 120.0 . .
C63 C64 H64 120.0 . .
C64 C65 C66 120.0 . .
C64 C65 H65 120.0 . .
C66 C65 H65 120.0 . .
C67 C66 C65 120.0 . .
C67 C66 H66 120.0 . .
C65 C66 H66 120.0 . .
C66 C67 C62 120.0 . .
C66 C67 C69 119(3) . .
C62 C67 C69 121(3) . .
C63 C68 H68A 109.5 . .
C63 C68 H68B 109.5 . .
H68A C68 H68B 109.5 . .
C63 C68 H68C 109.5 . .
H68A C68 H68C 109.5 . .
H68B C68 H68C 109.5 . .
C67 C69 H69A 109.5 . .
C67 C69 H69B 109.5 . .
H69A C69 H69B 109.5 . .
C67 C69 H69C 109.5 . .
H69A C69 H69C 109.5 . .
H69B C69 H69C 109.5 . .
C71 N7 C72 154(4) . .
N7 C71 Pt1 142(4) . .
N7 C71 Pt6 136(4) . .
Pt1 C71 Pt6 81.6(16) . .
C73 C72 C77 120.0 . .
C73 C72 N7 114(3) . .
C77 C72 N7 126(3) . .
C74 C73 C72 120.0 . .
C74 C73 C78 120(3) . .
C72 C73 C78 120(3) . .
C73 C74 C75 120.0 . .
C73 C74 H74 120.0 . .
C75 C74 H74 120.0 . .
C76 C75 C74 120.0 . .
C76 C75 H75 120.0 . .
C74 C75 H75 120.0 . .
C75 C76 C77 120.0 . .
C75 C76 H76 120.0 . .
C77 C76 H76 120.0 . .
C76 C77 C72 120.0 . .
C76 C77 C79 130(3) . .
C72 C77 C79 110(3) . .
C73 C78 H78A 109.5 . .
C73 C78 H78B 109.5 . .
H78A C78 H78B 109.5 . .
C73 C78 H78C 109.5 . .
H78A C78 H78C 109.5 . .
H78B C78 H78C 109.5 . .
C77 C79 H79A 109.5 . .
C77 C79 H79B 109.5 . .
H79A C79 H79B 109.5 . .
C77 C79 H79C 109.5 . .
H79A C79 H79C 109.5 . .
H79B C79 H79C 109.5 . .
C81 N8 C82 171(7) . .
N8 C81 Pt8 173(6) . .
N8 C82 C83 131(3) . .
N8 C82 C87 109(3) . .
C83 C82 C87 120.0 . .
C82 C83 C84 120.0 . .
C82 C83 C88 104(3) . .
C84 C83 C88 134(4) . .
C83 C84 C85 120.0 . .
C83 C84 H84 120.0 . .
C85 C84 H84 120.0 . .
C86 C85 C84 120.0 . .
C86 C85 H85 120.0 . .
C84 C85 H85 120.0 . .
C85 C86 C87 120.0 . .
C85 C86 H86 120.0 . .
C87 C86 H86 120.0 . .
C86 C87 C82 120.0 . .
C86 C87 C89 109(4) . .
C82 C87 C89 128(4) . .
C83 C88 H88A 109.5 . .
C83 C88 H88B 109.5 . .
H88A C88 H88B 109.5 . .
C83 C88 H88C 109.5 . .
H88A C88 H88C 109.5 . .
H88B C88 H88C 109.5 . .
C87 C89 H89A 109.5 . .
C87 C89 H89B 109.5 . .
H89A C89 H89B 109.5 . .
C87 C89 H89C 109.5 . .
H89A C89 H89C 109.5 . .
H89B C89 H89C 109.5 . .
C91 N9 C92 131(5) . .
N9 C91 Pt2 136(5) . .
N9 C91 Pt8 138(4) . .
Pt2 C91 Pt8 85(2) . .
C93 C92 C97 120.0 . .
C93 C92 N9 123(3) . .
C97 C92 N9 117(3) . .
C94 C93 C92 120.0 . .
C94 C93 C98 120(4) . .
C92 C93 C98 120(4) . .
C93 C94 C95 120.0 . .
C93 C94 H94 120.0 . .
C95 C94 H94 120.0 . .
C96 C95 C94 120.0 . .
C96 C95 H95 120.0 . .
C94 C95 H95 120.0 . .
C95 C96 C97 120.0 . .
C95 C96 H96 120.0 . .
C97 C96 H96 120.0 . .
C96 C97 C92 120.0 . .
C96 C97 C99 121(3) . .
C92 C97 C99 119(3) . .
C93 C98 H98A 109.5 . .
C93 C98 H98B 109.5 . .
H98A C98 H98B 109.5 . .
C93 C98 H98C 109.5 . .
H98A C98 H98C 109.5 . .
H98B C98 H98C 109.5 . .
C97 C99 H99A 109.5 . .
C97 C99 H99B 109.5 . .
H99A C99 H99B 109.5 . .
C97 C99 H99C 109.5 . .
H99A C99 H99C 109.5 . .
H99B C99 H99C 109.5 . .
C101 N10 C102 167(8) . .
N10 C101 Pt3 177(7) . .
N10 C102 C103 115(5) . .
N10 C102 C107 125(5) . .
C103 C102 C107 120.0 . .
C102 C103 C104 120.0 . .
C102 C103 C108 122(5) . .
C104 C103 C108 118(5) . .
C105 C104 C103 120.0 . .
C105 C104 H104 120.0 . .
C103 C104 H104 120.0 . .
C104 C105 C106 120.0 . .
C104 C105 H105 120.0 . .
C106 C105 H105 120.0 . .
C107 C106 C105 120.0 . .
C107 C106 H106 120.0 . .
C105 C106 H106 120.0 . .
C106 C107 C102 120.0 . .
C106 C107 C109 120(4) . .
C102 C107 C109 120(4) . .
C103 C108 H10A 109.5 . .
C103 C108 H10B 109.5 . .
H10A C108 H10B 109.5 . .
C103 C108 H10C 109.5 . .
H10A C108 H10C 109.5 . .
H10B C108 H10C 109.5 . .
C107 C109 H10D 109.5 . .
C107 C109 H10E 109.5 . .
H10D C109 H10E 109.5 . .
C107 C109 H10F 109.5 . .
H10D C109 H10F 109.5 . .
H10E C109 H10F 109.5 . .
C111 N11 C112 171(5) . .
N11 C111 Pt5 173(4) . .
N11 C112 C113 116(3) . .
N11 C112 C117 124(3) . .
C113 C112 C117 120.0 . .
C112 C113 C114 120.0 . .
C112 C113 C118 120(3) . .
C114 C113 C118 120(3) . .
C115 C114 C113 120.0 . .
C115 C114 H114 120.0 . .
C113 C114 H114 120.0 . .
C114 C115 C116 120.0 . .
C114 C115 H115 120.0 . .
C116 C115 H115 120.0 . .
C117 C116 C115 120.0 . .
C117 C116 H116 120.0 . .
C115 C116 H116 120.0 . .
C116 C117 C112 120.0 . .
C116 C117 C119 119(3) . .
C112 C117 C119 121(3) . .
C113 C118 H11A 109.5 . .
C113 C118 H11B 109.5 . .
H11A C118 H11B 109.5 . .
C113 C118 H11C 109.5 . .
H11A C118 H11C 109.5 . .
H11B C118 H11C 109.5 . .
C117 C119 H11D 109.5 . .
C117 C119 H11E 109.5 . .
H11D C119 H11E 109.5 . .
C117 C119 H11F 109.5 . .
H11D C119 H11F 109.5 . .
H11E C119 H11F 109.5 . .
C121 N12 C122 155(7) . .
C121 N12 C222 167(7) . .
N12 C121 Pt2 175(5) . .
C123 C122 C127 120.0 . .
C123 C122 N12 123(5) . .
C127 C122 N12 117(5) . .
C122 C123 C124 120.00(7) . .
C122 C123 C128 127(6) . .
C124 C123 C128 113(6) . .
C123 C124 C125 120.0 . .
C123 C124 H124 120.0 . .
C125 C124 H124 120.0 . .
C126 C125 C124 120.0 . .
C126 C125 H125 120.0 . .
C124 C125 H125 120.0 . .
C127 C126 C125 120.00(6) . .
C127 C126 H126 120.0 . .
C125 C126 H126 120.0 . .
C126 C127 C122 120.0 . .
C126 C127 C129 117(6) . .
C122 C127 C129 122(6) . .
C123 C128 H12A 109.5 . .
C123 C128 H12B 109.5 . .
H12A C128 H12B 109.5 . .
C123 C128 H12C 109.5 . .
H12A C128 H12C 109.5 . .
H12B C128 H12C 109.5 . .
C127 C129 H12D 109.5 . .
C127 C129 H12E 109.5 . .
H12D C129 H12E 109.5 . .
C127 C129 H12F 109.5 . .
H12D C129 H12F 109.5 . .
H12E C129 H12F 109.5 . .
C223 C222 C227 120.00(8) . .
C223 C222 N12 119(6) . .
C227 C222 N12 121(6) . .
C222 C223 C224 120.0 . .
C222 C223 C228 122(7) . .
C224 C223 C228 118(7) . .
C225 C224 C223 120.0 . .
C225 C224 H224 120.0 . .
C223 C224 H224 120.0 . .
C224 C225 C226 120.00(5) . .
C224 C225 H225 120.0 . .
C226 C225 H225 120.0 . .
C227 C226 C225 120.0 . .
C227 C226 H226 120.0 . .
C225 C226 H226 120.0 . .
C226 C227 C222 120.0 . .
C226 C227 C229 123(7) . .
C222 C227 C229 116(7) . .
C223 C228 H22A 109.5 . .
C223 C228 H22B 109.5 . .
H22A C228 H22B 109.5 . .
C223 C228 H22C 109.5 . .
H22A C228 H22C 109.5 . .
H22B C228 H22C 109.5 . .
C227 C229 H22D 109.5 . .
C227 C229 H22E 109.5 . .
H22D C229 H22E 109.5 . .
C227 C229 H22F 109.5 . .
H22D C229 H22F 109.5 . .
H22E C229 H22F 109.5 . .
C131 N13 C132 130(4) . .
N13 C131 Pt9 147(4) . .
N13 C131 Pt5 129(4) . .
Pt9 C131 Pt5 84.1(19) . .
C133 C132 C137 120.0 . .
C133 C132 N13 121(3) . .
C137 C132 N13 119(3) . .
C134 C133 C132 120.0 . .
C134 C133 C138 118(3) . .
C132 C133 C138 122(3) . .
C133 C134 C135 120.0 . .
C133 C134 H134 120.0 . .
C135 C134 H134 120.0 . .
C136 C135 C134 120.0 . .
C136 C135 H135 120.0 . .
C134 C135 H135 120.0 . .
C137 C136 C135 120.0 . .
C137 C136 H136 120.0 . .
C135 C136 H136 120.0 . .
C136 C137 C132 120.0 . .
C136 C137 C139 122(3) . .
C132 C137 C139 118(3) . .
C133 C138 H13A 109.5 . .
C133 C138 H13B 109.5 . .
H13A C138 H13B 109.5 . .
C133 C138 H13C 109.5 . .
H13A C138 H13C 109.5 . .
H13B C138 H13C 109.5 . .
C137 C139 H13D 109.5 . .
C137 C139 H13E 109.5 . .
H13D C139 H13E 109.5 . .
C137 C139 H13F 109.5 . .
H13D C139 H13F 109.5 . .
H13E C139 H13F 109.5 . .

loop_
_geom_bond_atom_site_label_1
_geom_bond_atom_site_label_2
_geom_bond_distance
_geom_bond_site_symmetry_2
Pt1 C11 1.71(7) .
Pt1 C71 2.08(4) .
Pt1 Pt5 2.617(2) .
Pt1 Pt2 2.690(3) .
Pt1 Pt8 2.699(3) .
Pt1 Pt9 2.718(3) .
Pt1 Pt6 2.730(3) .
Pt1 Pt3 2.786(3) .
Pt1 Pt4 2.803(3) .
Pt1 Pt7 2.860(2) .
Pt2 C121 1.91(7) .
Pt2 C91 2.03(5) .
Pt2 Pt3 2.719(3) .
Pt2 Pt8 2.731(3) .
Pt2 Pt6 2.902(3) .
Pt2 Pt7 2.933(3) .
Pt3 C101 1.94(8) .
Pt3 C41 1.96(6) .
Pt3 Pt4 2.653(3) .
Pt3 Pt7 2.864(3) .
Pt3 Pt8 3.073(3) .
Pt4 C31 1.92(6) .
Pt4 C41 2.02(5) .
Pt4 Pt5 2.789(3) .
Pt4 Pt7 2.821(3) .
Pt4 Pt9 3.082(3) .
Pt5 C111 1.90(5) .
Pt5 C131 2.10(5) .
Pt5 Pt9 2.731(3) .
Pt5 Pt7 2.850(3) .
Pt5 Pt6 2.915(3) .
Pt6 C61 1.95(5) .
Pt6 C71 2.09(4) .
Pt6 C1 2.13(6) .
Pt6 Pt7 2.658(3) .
Pt7 C51 1.90(5) .
Pt7 C1 2.12(7) .
Pt8 C81 1.93(7) .
Pt8 C91 2.03(5) .
Pt8 C11 2.06(7) .
Pt9 C21 1.97(5) .
Pt9 C131 1.98(5) .
Pt9 N1 2.48(6) .
Pt9 C11 2.59(7) .
C1 O1 1.04(6) .
N1 C11 1.09(8) .
N1 C12 1.43(6) .
C12 C13 1.3900 .
C12 C17 1.3900 .
C13 C14 1.3900 .
C13 C18 1.51(2) .
C14 C15 1.3900 .
C14 H14 0.9500 .
C15 C16 1.3900 .
C15 H15 0.9500 .
C16 C17 1.3900 .
C16 H16 0.9500 .
C17 C19 1.51(2) .
C18 H18A 0.9800 .
C18 H18B 0.9800 .
C18 H18C 0.9800 .
C19 H19A 0.9800 .
C19 H19B 0.9800 .
C19 H19C 0.9800 .
N2 C21 1.13(7) .
N2 C22 1.32(5) .
C22 C23 1.3900 .
C22 C27 1.3900 .
C23 C24 1.3900 .
C23 C28 1.51(2) .
C24 C25 1.3900 .
C24 H24 0.9500 .
C25 C26 1.3900 .
C25 H25 0.9500 .
C26 C27 1.3900 .
C26 H26 0.9500 .
C27 C29 1.51(2) .
C28 H28A 0.9800 .
C28 H28B 0.9800 .
C28 H28C 0.9800 .
C29 H29A 0.9800 .
C29 H29B 0.9800 .
C29 H29C 0.9800 .
N3 C31 1.10(7) .
N3 C32 1.39(5) .
C32 C33 1.3900 .
C32 C37 1.3900 .
C33 C34 1.3900 .
C33 C38 1.51(2) .
C34 C35 1.3900 .
C34 H34 0.9500 .
C35 C36 1.3900 .
C35 H35 0.9500 .
C36 C37 1.3900 .
C36 H36 0.9500 .
C37 C39 1.51(2) .
C38 H38A 0.9800 .
C38 H38B 0.9800 .
C38 H38C 0.9800 .
C39 H39A 0.9800 .
C39 H39B 0.9800 .
C39 H39C 0.9800 .
N4 C41 1.21(7) .
N4 C42 1.38(5) .
C42 C43 1.3900 .
C42 C47 1.3900 .
C43 C44 1.3900 .
C43 C48 1.51(2) .
C44 C45 1.3900 .
C44 H44 0.9500 .
C45 C46 1.3900 .
C45 H45 0.9500 .
C46 C47 1.3900 .
C46 H46 0.9500 .
C47 C49 1.51(2) .
C48 H48A 0.9800 .
C48 H48B 0.9800 .
C48 H48C 0.9800 .
C49 H49A 0.9800 .
C49 H49B 0.9800 .
C49 H49C 0.9800 .
N5 C51 1.19(7) .
N5 C52 1.28(5) .
C52 C53 1.3900 .
C52 C57 1.3900 .
C53 C54 1.3900 .
C53 C58 1.51(2) .
C54 C55 1.3900 .
C54 H54 0.9500 .
C55 C56 1.3900 .
C55 H55 0.9500 .
C56 C57 1.3900 .
C56 H56 0.9500 .
C57 C59 1.50(2) .
C58 H58A 0.9800 .
C58 H58B 0.9800 .
C58 H58C 0.9800 .
C59 H59A 0.9800 .
C59 H59B 0.9800 .
C59 H59C 0.9800 .
N6 C61 1.11(6) .
N6 C62 1.36(5) .
C62 C63 1.3900 .
C62 C67 1.3900 .
C63 C64 1.3900 .
C63 C68 1.51(2) .
C64 C65 1.3900 .
C64 H64 0.9500 .
C65 C66 1.3900 .
C65 H65 0.9500 .
C66 C67 1.3900 .
C66 H66 0.9500 .
C67 C69 1.51(2) .
C68 H68A 0.9800 .
C68 H68B 0.9800 .
C68 H68C 0.9800 .
C69 H69A 0.9800 .
C69 H69B 0.9800 .
C69 H69C 0.9800 .
N7 C71 1.19(6) .
N7 C72 1.42(5) .
C72 C73 1.3900 .
C72 C77 1.3900 .
C73 C74 1.3900 .
C73 C78 1.487(19) .
C74 C75 1.3900 .
C74 H74 0.9500 .
C75 C76 1.3900 .
C75 H75 0.9500 .
C76 C77 1.3900 .
C76 H76 0.9500 .
C77 C79 1.509(19) .
C78 H78A 0.9800 .
C78 H78B 0.9800 .
C78 H78C 0.9800 .
C79 H79A 0.9800 .
C79 H79B 0.9800 .
C79 H79C 0.9800 .
N8 C81 1.10(7) .
N8 C82 1.37(6) .
C82 C83 1.3900 .
C82 C87 1.3900 .
C83 C84 1.3900 .
C83 C88 1.51(2) .
C84 C85 1.3900 .
C84 H84 0.9500 .
C85 C86 1.3900 .
C85 H85 0.9500 .
C86 C87 1.3900 .
C86 H86 0.9500 .
C87 C89 1.51(2) .
C88 H88A 0.9800 .
C88 H88B 0.9800 .
C88 H88C 0.9800 .
C89 H89A 0.9800 .
C89 H89B 0.9800 .
C89 H89C 0.9800 .
N9 C91 1.13(6) .
N9 C92 1.44(5) .
C92 C93 1.3900 .
C92 C97 1.3900 .
C93 C94 1.3900 .
C93 C98 1.51(2) .
C94 C95 1.3900 .
C94 H94 0.9500 .
C95 C96 1.3900 .
C95 H95 0.9500 .
C96 C97 1.3900 .
C96 H96 0.9500 .
C97 C99 1.51(2) .
C98 H98A 0.9800 .
C98 H98B 0.9800 .
C98 H98C 0.9800 .
C99 H99A 0.9800 .
C99 H99B 0.9800 .
C99 H99C 0.9800 .
N10 C101 1.17(8) .
N10 C102 1.27(6) .
C102 C103 1.3900 .
C102 C107 1.3900 .
C103 C104 1.3900 .
C103 C108 1.51(2) .
C104 C105 1.3900 .
C104 H104 0.9500 .
C105 C106 1.3900 .
C105 H105 0.9500 .
C106 C107 1.3900 .
C106 H106 0.9500 .
C107 C109 1.50(2) .
C108 H10A 0.9800 .
C108 H10B 0.9800 .
C108 H10C 0.9800 .
C109 H10D 0.9800 .
C109 H10E 0.9800 .
C109 H10F 0.9800 .
N11 C111 1.13(6) .
N11 C112 1.34(4) .
C112 C113 1.3900 .
C112 C117 1.3900 .
C113 C114 1.3900 .
C113 C118 1.51(2) .
C114 C115 1.3900 .
C114 H114 0.9500 .
C115 C116 1.3900 .
C115 H115 0.9500 .
C116 C117 1.3900 .
C116 H116 0.9500 .
C117 C119 1.51(2) .
C118 H11A 0.9800 .
C118 H11B 0.9800 .
C118 H11C 0.9800 .
C119 H11D 0.9800 .
C119 H11E 0.9800 .
C119 H11F 0.9800 .
N12 C121 1.16(7) .
N12 C122 1.40(7) .
N12 C222 1.41(8) .
C122 C123 1.3900 .
C122 C127 1.3900 .
C123 C124 1.3900 .
C123 C128 1.51(2) .
C124 C125 1.3900 .
C124 H124 0.9500 .
C125 C126 1.3900 .
C125 H125 0.9500 .
C126 C127 1.3900 .
C126 H126 0.9500 .
C127 C129 1.51(2) .
C128 H12A 0.9800 .
C128 H12B 0.9800 .
C128 H12C 0.9800 .
C129 H12D 0.9800 .
C129 H12E 0.9800 .
C129 H12F 0.9800 .
C222 C223 1.3900 .
C222 C227 1.3900 .
C223 C224 1.3900 .
C223 C228 1.51(2) .
C224 C225 1.3900 .
C224 H224 0.9500 .
C225 C226 1.3900 .
C225 H225 0.9500 .
C226 C227 1.3900 .
C226 H226 0.9500 .
C227 C229 1.51(2) .
C228 H22A 0.9800 .
C228 H22B 0.9800 .
C228 H22C 0.9800 .
C229 H22D 0.9800 .
C229 H22E 0.9800 .
C229 H22F 0.9800 .
N13 C131 1.11(6) .
N13 C132 1.45(5) .
C132 C133 1.3900 .
C132 C137 1.3900 .
C133 C134 1.3900 .
C133 C138 1.51(2) .
C134 C135 1.3900 .
C134 H134 0.9500 .
C135 C136 1.3900 .
C135 H135 0.9500 .
C136 C137 1.3900 .
C136 H136 0.9500 .
C137 C139 1.511(19) .
C138 H13A 0.9800 .
C138 H13B 0.9800 .
C138 H13C 0.9800 .
C139 H13D 0.9800 .
C139 H13E 0.9800 .
C139 H13F 0.9800 .
